data_7026987
loop_
_publ_author_name
'Peng, Jun'
'Wang, Enbo'
'Zhou, Yunshan'
'Xing, Yan'
'Jia, Hengqing'
'Lin, Yonghua'
'Shen, Yongjia'

_publ_section_title
;
 Synthesis, electrical properties and crystal structure of a new
 radical-ion salt based on \p-extended bis(TTF) and a Keggin
 heteropolymolybdate
;
_journal_issue 22
_journal_name_full 'Journal of the Chemical Society, Dalton Transactions'
_journal_page_first 3865
_journal_paper_doi 10.1039/a804934c
_journal_year 1998
_chemical_formula_sum 'C84 H120 Cl4 Mo12 O44 S24 Si'
_chemical_formula_weight 3924.41
_chemical_name_systematic
; 
 ? 
;
_space_group_IT_number 2
_symmetry_cell_setting triclinic
_symmetry_space_group_name_Hall '-P 1'
_symmetry_space_group_name_H-M 'P -1'
_atom_sites_solution_hydrogens geom
_atom_sites_solution_primary direct
_atom_sites_solution_secondary difmap
_audit_creation_method SHELXL
_cell_angle_alpha 98.54(3)
_cell_angle_beta 116.37(3)
_cell_angle_gamma 107.25(3)
_cell_formula_units_Z 1
_cell_length_a 15.088(3)
_cell_length_b 16.416(3)
_cell_length_c 16.675(3)
_cell_measurement_reflns_used 30
_cell_measurement_temperature 293(2)
_cell_measurement_theta_max 12.45
_cell_measurement_theta_min 4.79
_cell_volume 3339(2)
_computing_structure_refinement 'SHELXL-93 (Sheldrick, 1993)'
_computing_structure_solution 'SHELXS-86 (Sheldrick, 1990)'
_diffrn_ambient_temperature 293(2)
_diffrn_radiation_monochromator graphite
_diffrn_radiation_source 'fine-focus sealed tube'
_diffrn_radiation_type MoK\a
_diffrn_radiation_wavelength 0.71073
_diffrn_reflns_av_R_equivalents 0.0204
_diffrn_reflns_av_sigmaI/netI 0.0647
_diffrn_reflns_limit_h_max 17
_diffrn_reflns_limit_h_min -1
_diffrn_reflns_limit_k_max 17
_diffrn_reflns_limit_k_min -18
_diffrn_reflns_limit_l_max 18
_diffrn_reflns_limit_l_min -19
_diffrn_reflns_number 13408
_diffrn_reflns_theta_max 25.00
_diffrn_reflns_theta_min 1.53
_exptl_absorpt_coefficient_mu 1.625
_exptl_absorpt_correction_T_max 0.96207
_exptl_absorpt_correction_T_min 0.66665
_exptl_crystal_density_diffrn 1.952
_exptl_crystal_F_000 1946
_exptl_crystal_size_max 0.49
_exptl_crystal_size_mid 0.36
_exptl_crystal_size_min 0.24
_refine_diff_density_max 5.128
_refine_diff_density_min -2.157
_refine_diff_density_rms 0.233
_refine_ls_extinction_method none
_refine_ls_goodness_of_fit_all 1.141
_refine_ls_goodness_of_fit_obs 1.291
_refine_ls_matrix_type full
_refine_ls_number_parameters 751
_refine_ls_number_reflns 11236
_refine_ls_number_restraints 29
_refine_ls_restrained_S_all 1.419
_refine_ls_restrained_S_obs 1.291
_refine_ls_R_factor_all 0.1403
_refine_ls_R_factor_obs 0.0942
_refine_ls_shift/esd_max 12.018
_refine_ls_shift/esd_mean 0.684
_refine_ls_structure_factor_coef Fsqd
_refine_ls_weighting_details 'w=1/[\s^2^(Fo^2^)+(0.1986P)^2^+0.0000P] where P=(Fo^2^+2Fc^2^)/3'
_refine_ls_weighting_scheme calc
_refine_ls_wR_factor_all 0.3683
_refine_ls_wR_factor_obs 0.2811
_reflns_number_observed 7531
_reflns_number_total 11552
_reflns_observed_criterion >2sigma(I)
_cod_data_source_file 804934csup1.cif
_cod_data_source_block 1
_cod_depositor_comments
;
The following automatic conversions were performed:

'_symmetry_cell_setting' value 'Triclinic' changed to 'triclinic'
according to /home/saulius/struct/CIF-dictionaries/cif_core.dic
dictionary named 'cif_core.dic' version 2.4.2 from 2011-04-26.

Automatic conversion script
Id: cif_fix_values 1891 2012-01-12 08:04:46Z andrius 

The following automatic conversions were performed:

'_refine_ls_weighting_scheme' value 'calc
w=1/[\s^2^(Fo^2^)+(0.1986P)^2^+0.0000P] where P=(Fo^2^+2Fc^2^)/3' was
changed to 'calc'. New tag '_refine_ls_weighting_details' was
created. The value of the new tag was set to
'w=1/[\s^2^(Fo^2^)+(0.1986P)^2^+0.0000P] where P=(Fo^2^+2Fc^2^)/3'.

Automatic conversion script
Id: cif_fix_values 3143 2015-03-26 13:38:13Z robertas 
;
_cod_original_cell_volume 3338.9(12)
_cod_original_sg_symbol_H-M P-1
_cod_database_code 7026987

loop_
_symmetry_equiv_pos_as_xyz
'x, y, z'
'-x, -y, -z'

loop_
_atom_site_aniso_label
_atom_site_aniso_U_11
_atom_site_aniso_U_22
_atom_site_aniso_U_33
_atom_site_aniso_U_23
_atom_site_aniso_U_13
_atom_site_aniso_U_12
Mo1 0.0472(7) 0.0340(6) 0.0407(7) 0.0175(5) 0.0200(6) 0.0176(5)
Mo2 0.0431(7) 0.0531(8) 0.0378(7) 0.0180(6) 0.0196(6) 0.0046(6)
Mo3 0.0461(7) 0.0425(7) 0.0410(7) 0.0138(5) 0.0142(6) 0.0246(6)
Mo4 0.0516(8) 0.0364(7) 0.0695(9) 0.0131(6) 0.0334(7) 0.0188(6)
Mo5 0.0540(8) 0.0814(10) 0.0573(8) 0.0500(8) 0.0343(7) 0.0377(8)
Mo6 0.0357(7) 0.0468(8) 0.0683(10) 0.0322(7) -0.0002(7) 0.0067(6)
S1 0.085(3) 0.052(2) 0.062(3) 0.003(2) 0.050(3) 0.020(2)
S2 0.072(3) 0.045(2) 0.058(2) 0.003(2) 0.034(2) 0.022(2)
S3 0.074(3) 0.046(2) 0.051(2) 0.005(2) 0.038(2) 0.023(2)
S4 0.067(3) 0.052(2) 0.054(2) 0.003(2) 0.037(2) 0.019(2)
S5 0.064(3) 0.052(2) 0.059(2) 0.006(2) 0.042(2) 0.022(2)
S6 0.064(3) 0.043(2) 0.057(2) 0.005(2) 0.036(2) 0.018(2)
S7 0.053(2) 0.040(2) 0.039(2) 0.0131(14) 0.025(2) 0.022(2)
S8 0.054(2) 0.043(2) 0.049(2) 0.008(2) 0.033(2) 0.017(2)
S9 0.074(3) 0.043(2) 0.045(2) 0.011(2) 0.035(2) 0.019(2)
S10 0.048(2) 0.043(2) 0.040(2) 0.0052(15) 0.023(2) 0.021(2)
S11 0.145(6) 0.044(2) 0.091(4) 0.006(2) 0.072(4) 0.033(3)
S12 0.080(3) 0.065(3) 0.066(3) 0.016(2) 0.048(3) 0.038(2)
Si 0.030(2) 0.030(2) 0.036(3) 0.015(2) 0.013(2) 0.013(2)
Cl1 0.094(3) 0.046(2) 0.083(3) 0.025(2) 0.074(3) 0.033(2)
Cl2 0.056(3) 0.076(3) 0.084(3) 0.033(3) 0.018(2) 0.005(2)
O1 0.047(6) 0.047(6) 0.047(6) 0.017(4) 0.025(5) 0.019(5)
O2 0.058(6) 0.044(6) 0.051(6) 0.013(5) 0.028(5) 0.020(5)
O3 0.047(6) 0.047(6) 0.040(5) 0.010(4) 0.011(5) 0.014(5)
O4 0.048(7) 0.122(11) 0.046(6) 0.029(7) 0.016(6) 0.013(7)
O5 0.105(11) 0.115(12) 0.372(30) 0.180(16) 0.157(16) 0.093(10)
O6 0.000(24) 0.022(27) 0.000(39) 0.010(27) -0.007(26) -0.003(21)
O7 0.219(21) 0.039(6) 0.037(6) 0.016(5) 0.015(9) 0.027(9)
O8 0.058(8) 0.159(14) 0.042(7) -0.013(7) 0.010(6) 0.061(9)
O9 0.078(8) 0.085(9) 0.042(6) 0.032(6) 0.026(6) 0.038(7)
O10 0.081(9) 0.059(7) 0.047(7) -0.008(5) 0.022(6) 0.004(6)
O11 0.003(24) 0.000(19) 0.000(22) -0.013(16) -0.004(19) -0.008(18)
O12 0.091(12) 0.105(12) 0.420(35) 0.180(19) 0.163(19) 0.074(11)
O13 0.066(8) 0.171(14) 0.033(6) 0.003(7) 0.013(6) 0.067(10)
O14 0.200(17) 0.047(7) 0.036(6) 0.018(5) 0.008(8) 0.024(9)
O15 0.095(11) 0.157(15) 0.102(11) 0.085(11) 0.071(9) 0.106(12)
O16 0.058(8) 0.091(9) 0.139(13) 0.025(9) 0.062(9) 0.019(7)
O17 0.155(17) 0.145(15) 0.392(33) 0.219(20) 0.218(22) 0.130(14)
O18 0.056(8) 0.058(8) 0.120(12) 0.054(8) 0.007(8) 0.008(6)
O19 0.047(6) 0.108(10) 0.045(6) 0.010(6) 0.028(5) 0.004(6)
O20 0.037(6) 0.120(11) 0.045(7) 0.010(7) 0.019(5) -0.008(7)
O21 0.176(17) 0.040(6) 0.037(6) 0.008(5) 0.024(8) 0.038(8)
O22 0.031(13) 0.037(13) 0.026(11) 0.012(10) 0.020(10) 0.017(11)
O23 0.010(22) 0.000(21) 0.000(18) -0.008(16) -0.007(17) -0.009(17)
O24 0.056(8) 0.159(13) 0.044(7) -0.018(7) 0.010(6) 0.056(8)
C2 0.171(15) 0.153(15) 0.155(15) 0.026(12) 0.091(13) 0.043(13)
C3 0.163(16) 0.160(15) 0.158(15) 0.037(12) 0.102(13) 0.060(13)
C4 0.105(16) 0.055(10) 0.085(15) 0.006(10) 0.071(14) 0.015(10)
C5 0.091(15) 0.061(11) 0.051(10) 0.002(8) 0.035(11) 0.025(10)
C6 0.088(14) 0.061(11) 0.098(14) 0.027(10) 0.070(12) 0.023(10)
C7 0.082(14) 0.092(15) 0.108(16) 0.060(13) 0.061(13) 0.046(12)
C9 0.061(10) 0.049(8) 0.044(8) 0.016(7) 0.030(8) 0.024(8)
C10 0.061(10) 0.058(10) 0.046(9) 0.008(7) 0.024(8) 0.036(9)
C11 0.060(10) 0.040(8) 0.046(8) 0.009(7) 0.029(8) 0.023(7)
C12 0.050(9) 0.061(9) 0.055(9) 0.015(7) 0.026(8) 0.026(8)
C13 0.050(8) 0.058(9) 0.036(7) 0.017(6) 0.029(7) 0.027(7)
C14 0.038(7) 0.046(8) 0.034(7) 0.011(6) 0.018(6) 0.021(6)
C15 0.049(8) 0.052(8) 0.033(7) 0.014(6) 0.021(6) 0.031(7)
C16 0.044(8) 0.047(8) 0.036(7) 0.016(6) 0.021(6) 0.024(7)
C17 0.041(8) 0.041(8) 0.034(7) 0.008(6) 0.007(6) 0.021(7)
C18 0.038(7) 0.040(7) 0.039(7) 0.017(6) 0.015(6) 0.015(6)
C19 0.135(23) 0.129(19) 0.046(11) 0.029(12) 0.042(14) -0.025(17)
C20 0.123(21) 0.104(17) 0.090(17) 0.048(14) 0.074(17) 0.032(15)
C22 0.165(25) 0.187(24) 0.182(25) 0.070(20) 0.077(21) 0.104(20)
C23 0.122(18) 0.202(17) 0.145(18) 0.038(15) 0.066(16) 0.046(15)
C25 0.068(11) 0.051(9) 0.092(13) 0.028(9) 0.046(10) 0.019(8)
C26 0.062(12) 0.067(12) 0.103(16) 0.031(11) 0.040(12) 0.019(10)
C27 0.183(39) 0.057(15) 0.240(44) 0.045(21) 0.141(37) 0.048(20)
C28 0.364(44) 0.074(40) 0.365(40) 0.113(33) 0.299(36) 0.142(35)
C30 0.139(14) 0.070(14) 0.142(14) 0.020(11) 0.106(12) 0.024(12)
C31 0.037(7) 0.037(7) 0.031(7) 0.011(6) 0.009(6) 0.017(6)
C32 0.050(9) 0.042(7) 0.030(7) 0.002(6) 0.019(6) 0.023(7)
C33 0.085(12) 0.046(8) 0.044(8) 0.015(7) 0.042(8) 0.034(8)
C34 0.056(9) 0.042(8) 0.030(7) 0.009(6) 0.018(7) 0.027(7)
C35 0.262(58) 0.086(18) 0.226(54) 0.065(26) 0.199(52) 0.066(27)
C37 0.089(7) 0.113(7) 0.085(7) 0.040(5) 0.043(6) 0.047(5)
C38 0.128(9) 0.119(8) 0.113(8) 0.038(7) 0.062(7) 0.052(7)
C39 0.075(12) 0.072(12) 0.072(12) 0.016(10) 0.050(10) 0.028(10)
C40 0.116(20) 0.092(17) 0.119(19) 0.023(15) 0.085(17) 0.044(16)
C41 0.085(18) 0.151(26) 0.089(18) 0.011(18) 0.056(16) 0.030(18)
C42 0.119(25) 0.178(32) 0.195(34) 0.103(28) 0.111(26) 0.045(23)

loop_
_atom_site_label
_atom_site_type_symbol
_atom_site_fract_x
_atom_site_fract_y
_atom_site_fract_z
_atom_site_U_iso_or_equiv
_atom_site_thermal_displace_type
_atom_site_occupancy
_atom_site_calc_flag
_atom_site_refinement_flags
Mo1 Mo 0.94810(10) 0.78080(8) 0.01716(9) 0.0409(4) Uani 1 d .
Mo2 Mo 0.78363(11) 0.89123(9) 0.03221(9) 0.0489(4) Uani 1 d .
Mo3 Mo 1.18912(11) 0.90631(8) 0.02471(9) 0.0450(4) Uani 1 d .
Mo4 Mo 0.93755(12) 0.82197(8) -0.18880(11) 0.0520(4) Uani 1 d .
Mo5 Mo 0.94459(12) 1.03186(11) -0.21866(10) 0.0556(4) Uani 1 d .
Mo6 Mo 0.73500(11) 0.89065(9) -0.19559(11) 0.0629(5) Uani 1 d .
S1 S 0.5005(4) 1.5044(3) 0.1977(3) 0.0660(12) Uani 1 d .
S2 S 0.6846(4) 1.6642(3) 0.1962(3) 0.0606(11) Uani 1 d .
S3 S 0.5087(4) 1.3773(3) 0.0556(3) 0.0569(10) Uani 1 d .
S4 S 0.6780(4) 1.5206(3) 0.0541(3) 0.0584(11) Uani 1 d .
S5 S 0.5065(4) 1.2321(3) -0.0952(3) 0.0560(10) Uani 1 d .
S6 S 0.6717(4) 1.3758(3) -0.1028(3) 0.0555(10) Uani 1 d .
S7 S 0.5205(3) 0.9811(2) -0.3443(2) 0.0424(8) Uani 1 d .
S8 S 0.6801(3) 1.1279(2) -0.3535(3) 0.0476(9) Uani 1 d .
S9 S 0.5402(4) 0.8393(3) -0.4924(3) 0.0542(10) Uani 1 d .
S10 S 0.6925(3) 0.9931(2) -0.4956(2) 0.0442(8) Uani 1 d .
S11 S 0.5570(6) 0.7044(3) -0.6204(4) 0.092(2) Uani 1 d .
S12 S 0.7340(4) 0.8790(3) -0.6223(3) 0.0644(12) Uani 1 d .
Si Si 1.0000 1.0000 0.0000 0.0335(11) Uani 1 d SD
Cl1 Cl 1.1605(4) 1.5792(3) -0.2593(3) 0.0608(11) Uani 1 d .
Cl2 Cl 0.2940(4) 0.6584(3) -0.5005(4) 0.085(2) Uani 1 d D
O1 O 0.7491(8) 1.3163(6) -0.2295(7) 0.046(2) Uani 1 d D
O2 O 0.4404(9) 1.0372(7) -0.2208(7) 0.052(3) Uani 1 d D
O3 O 0.6108(8) 0.8460(7) -0.2898(7) 0.051(3) Uani 1 d .
O4 O 0.9077(10) 0.7552(10) -0.1041(8) 0.081(4) Uani 1 d .
O5 O 0.7928(14) 0.8170(11) -0.2176(19) 0.157(10) Uani 1 d .
O6 O 0.9273(28) 0.9516(25) -0.1134(25) 0.012(14) Uani 0.50 d PD
O7 O 0.7118(18) 0.8483(8) -0.1089(8) 0.127(8) Uani 1 d .
O8 O 0.8922(10) 0.9293(12) 0.1489(8) 0.095(5) Uani 1 d .
O9 O 0.9246(11) 1.0410(9) -0.3225(8) 0.068(3) Uani 1 d .
O10 O 0.8998(11) 0.7337(8) -0.2763(8) 0.077(4) Uani 1 d .
O11 O 0.9599(28) 0.9319(19) 0.0456(22) 0.007(9) Uani 0.50 d PD
O12 O 0.9534(14) 0.9119(12) -0.2351(21) 0.171(11) Uani 1 d .
O13 O 0.8233(11) 0.7843(12) 0.0071(8) 0.094(5) Uani 1 d .
O14 O 0.7685(16) 0.9938(8) 0.0271(8) 0.124(8) Uani 1 d .
O15 O 1.2781(13) 0.8640(12) 0.0266(11) 0.089(5) Uani 1 d .
O16 O 0.6808(11) 0.8335(10) 0.0399(12) 0.096(5) Uani 1 d .
O17 O 0.8089(16) 0.9744(13) -0.2470(20) 0.163(11) Uani 1 d .
O18 O 0.9333(11) 0.6842(9) 0.0320(11) 0.095(6) Uani 1 d .
O19 O 1.1021(9) 0.8190(9) 0.0470(8) 0.074(4) Uani 1 d .
O20 O 1.0796(9) 0.8494(10) -0.1125(8) 0.081(4) Uani 1 d .
O21 O 1.2635(16) 0.9923(8) 0.1376(8) 0.100(6) Uani 1 d .
O22 O 0.9846(17) 1.0876(14) 0.0208(14) 0.028(5) Uani 0.50 d PD
O23 O 1.1244(23) 1.0226(21) 0.0290(21) 0.011(9) Uani 0.50 d PD
O24 O 0.9705(11) 1.1408(11) -0.1544(8) 0.097(5) Uani 1 d .
C1 C 0.3252(28) 1.4661(22) 0.3610(23) 0.143(11) Uiso 1 d D
H1A H 0.3860(28) 1.5073(22) 0.4213(23) 0.080 Uiso 1 calc R
H1B H 0.2753(28) 1.4226(22) 0.3704(23) 0.080 Uiso 1 calc R
H1C H 0.2896(28) 1.4988(22) 0.3248(23) 0.080 Uiso 1 calc R
C2 C 0.3611(19) 1.4218(15) 0.3124(16) 0.166(6) Uani 1 d D
H2A H 0.4262(19) 1.4748(15) 0.3334(16) 0.080 Uiso 1 calc R
H2B H 0.3862(19) 1.3910(15) 0.3576(16) 0.080 Uiso 1 calc R
C3 C 0.3727(20) 1.3712(16) 0.2454(16) 0.155(6) Uani 1 d D
H3A H 0.3029(20) 1.3199(16) 0.2073(16) 0.080 Uiso 1 calc R
H3B H 0.4228(20) 1.3472(16) 0.2822(16) 0.080 Uiso 1 calc R
C4 C 0.4045(19) 1.3914(12) 0.1745(16) 0.079(6) Uani 1 d D
H4A H 0.3382(19) 1.3772(12) 0.1156(16) 0.080 Uiso 1 calc R
H4B H 0.4342(19) 1.3491(12) 0.1631(16) 0.080 Uiso 1 calc R
C5 C 0.8032(17) 1.7203(13) 0.1850(13) 0.072(6) Uani 1 d D
H5A H 0.7816(17) 1.6994(13) 0.1190(13) 0.080 Uiso 1 calc R
H5B H 0.8222(17) 1.7848(13) 0.2030(13) 0.080 Uiso 1 calc R
C6 C 0.8997(16) 1.7054(13) 0.2416(14) 0.075(5) Uani 1 d D
H6A H 0.9509(16) 1.7265(13) 0.2212(14) 0.080 Uiso 1 calc R
H6B H 0.8796(16) 1.6411(13) 0.2301(14) 0.080 Uiso 1 calc R
C7 C 0.9551(17) 1.7537(15) 0.3482(15) 0.083(6) Uani 1 d D
H7A H 0.9660(17) 1.8165(15) 0.3589(15) 0.080 Uiso 1 calc R
H7B H 0.9080(17) 1.7263(15) 0.3706(15) 0.080 Uiso 1 calc R
C8 C 1.0597(24) 1.7490(22) 0.4027(22) 0.126(10) Uiso 1 d D
H8A H 1.0918(24) 1.7805(22) 0.4686(22) 0.080 Uiso 1 calc R
H8B H 1.1069(24) 1.7766(22) 0.3812(22) 0.080 Uiso 1 calc R
H8C H 1.0492(24) 1.6870(22) 0.3938(22) 0.080 Uiso 1 calc R
C9 C 0.6375(13) 1.5538(10) 0.1311(11) 0.049(4) Uani 1 d .
C10 C 0.5546(14) 1.4842(11) 0.1309(11) 0.055(4) Uani 1 d .
C11 C 0.5911(14) 1.4061(10) 0.0108(10) 0.048(4) Uani 1 d .
C12 C 0.5902(13) 1.3450(11) -0.0568(11) 0.056(4) Uani 1 d .
C13 C 0.5551(12) 1.1984(10) -0.1658(10) 0.044(3) Uani 1 d .
C14 C 0.5171(11) 1.1060(9) -0.2171(9) 0.039(3) Uani 1 d .
C15 C 0.5606(12) 1.0888(9) -0.2741(9) 0.042(3) Uani 1 d .
C16 C 0.6367(11) 1.1610(9) -0.2772(9) 0.040(3) Uani 1 d .
C17 C 0.6767(11) 1.2485(9) -0.2242(9) 0.043(3) Uani 1 d .
C18 C 0.6347(11) 1.2659(9) -0.1666(9) 0.041(3) Uani 1 d .
C19 C 0.4524(25) 1.0232(16) -0.1358(14) 0.127(12) Uani 1 d D
H19A H 0.4209(25) 1.0564(16) -0.1119(14) 0.080 Uiso 1 calc R
H19B H 0.5289(25) 1.0456(16) -0.0887(14) 0.080 Uiso 1 calc R
C20 C 0.3989(23) 0.9268(15) -0.1521(18) 0.099(8) Uani 1 d D
H20A H 0.3817(23) 0.9170(15) -0.1038(18) 0.080 Uiso 1 calc R
H20B H 0.3334(23) 0.8967(15) -0.2141(18) 0.080 Uiso 1 calc R
C21 C 0.4796(27) 0.8990(20) -0.1456(25) 0.130(11) Uiso 1 d D
H21A H 0.5333(27) 0.9126(20) -0.0798(25) 0.080 Uiso 1 calc R
H21B H 0.5156(27) 0.9296(20) -0.1753(25) 0.080 Uiso 1 calc R
C22 C 0.4205(27) 0.7918(19) -0.1997(21) 0.174(10) Uani 1 d D
H22A H 0.4767(27) 0.7703(19) -0.1707(21) 0.080 Uiso 1 calc R
H22B H 0.3704(27) 0.7695(19) -0.1787(21) 0.080 Uiso 1 calc R
C23 C 0.3647(22) 0.7429(17) -0.2938(18) 0.165(7) Uani 1 d D
H23A H 0.2922(22) 0.7098(17) -0.3068(18) 0.080 Uiso 1 calc R
H23B H 0.3590(22) 0.7884(17) -0.3246(18) 0.080 Uiso 1 calc R
C24 C 0.3783(30) 0.6828(24) -0.3492(19) 0.134(12) Uiso 1 d D
H24A H 0.3562(30) 0.6254(24) -0.3390(19) 0.080 Uiso 1 calc R
H24B H 0.4553(30) 0.7039(24) -0.3263(19) 0.080 Uiso 1 calc R
C25 C 0.8608(14) 1.3362(11) -0.1665(14) 0.069(5) Uani 1 d D
H25A H 0.8746(14) 1.2837(11) -0.1822(14) 0.080 Uiso 1 calc R
H25B H 0.8752(14) 1.3480(11) -0.1023(14) 0.080 Uiso 1 calc R
C26 C 0.9346(16) 1.4130(12) -0.1706(17) 0.080(6) Uani 1 d D
H26A H 0.9255(16) 1.3980(12) -0.2331(17) 0.080 Uiso 1 calc R
H26B H 1.0082(16) 1.4232(12) -0.1251(17) 0.080 Uiso 1 calc R
C27 C 0.9217(34) 1.4959(16) -0.1521(30) 0.147(15) Uani 1 d D
H27A H 0.9387(34) 1.5153(16) -0.0872(30) 0.080 Uiso 1 calc R
H27B H 0.8467(34) 1.4853(16) -0.1935(30) 0.080 Uiso 1 calc R
C28 C 0.9982(32) 1.5743(27) -0.1682(32) 0.201(17) Uani 1 d D
H28A H 0.9742(32) 1.5546(27) -0.2349(32) 0.080 Uiso 1 calc R
H28B H 0.9820(32) 1.6263(27) -0.1569(32) 0.080 Uiso 1 calc R
C29 C 1.1155(32) 1.6068(27) -0.1165(29) 0.156(14) Uiso 1 d D
H29A H 1.1397(32) 1.5589(27) -0.1219(29) 0.080 Uiso 1 calc R
H29B H 1.1486(32) 1.6410(27) -0.0504(29) 0.080 Uiso 1 calc R
C30 C 1.1319(19) 1.6644(15) -0.1726(16) 0.109(6) Uani 1 d D
H30A H 1.1939(19) 1.7217(15) -0.1335(16) 0.080 Uiso 1 calc R
H30B H 1.0679(19) 1.6747(15) -0.2097(16) 0.080 Uiso 1 calc R
C31 C 0.6003(11) 1.0134(9) -0.3905(9) 0.038(3) Uani 1 d .
C32 C 0.6110(12) 0.9548(9) -0.4507(9) 0.042(3) Uani 1 d .
C33 C 0.5943(15) 0.8160(10) -0.5607(11) 0.052(4) Uani 1 d .
C34 C 0.6671(13) 0.8874(9) -0.5607(9) 0.043(3) Uani 1 d .
C35 C 0.6274(35) 0.6661(20) -0.5181(31) 0.160(21) Uani 1 d D
H35A H 0.6197(35) 0.6870(20) -0.4650(31) 0.080 Uiso 1 calc R
H35B H 0.6052(35) 0.6012(20) -0.5364(31) 0.080 Uiso 1 calc R
C36 C 0.7314(33) 0.7130(27) -0.5019(33) 0.159(18) Uiso 1 d D
H36A H 0.7861(33) 0.7354(27) -0.4350(33) 0.080 Uiso 1 calc R
H36B H 0.7346(33) 0.7629(27) -0.5268(33) 0.080 Uiso 1 calc R
C37 C 0.7432(10) 0.6422(8) -0.5544(9) 0.094(3) Uani 1 d D
H37A H 0.8069(10) 0.6386(8) -0.5058(9) 0.080 Uiso 1 calc R
H37B H 0.7670(10) 0.6710(8) -0.5922(9) 0.080 Uiso 1 calc R
C38 C 0.6705(12) 0.5397(9) -0.6226(11) 0.120(4) Uani 1 d D
H38A H 0.7128(12) 0.5167(9) -0.6408(11) 0.080 Uiso 1 calc R
H38B H 0.6088(12) 0.5368(9) -0.6781(11) 0.080 Uiso 1 calc R
H38C H 0.6463(12) 0.5039(9) -0.5898(11) 0.080 Uiso 1 calc R
C39 C 0.8249(16) 0.9935(13) -0.5906(14) 0.069(5) Uani 1 d D
H39A H 0.7827(16) 1.0284(13) -0.6131(14) 0.080 Uiso 1 calc R
H39B H 0.8693(16) 1.0192(13) -0.5221(14) 0.080 Uiso 1 calc R
C40 C 0.8948(22) 1.0015(16) -0.6289(20) 0.100(8) Uani 1 d D
H40A H 0.9369(22) 0.9669(16) -0.6053(20) 0.080 Uiso 1 calc R
H40B H 0.8494(22) 0.9735(16) -0.6971(20) 0.080 Uiso 1 calc R
C41 C 0.9683(22) 1.0902(19) -0.6093(20) 0.112(9) Uani 1 d D
H41A H 1.0278(22) 1.0876(19) -0.6165(20) 0.080 Uiso 1 calc R
H41B H 0.9977(22) 1.1270(19) -0.5448(20) 0.080 Uiso 1 calc R
C42 C 0.9062(26) 1.1301(23) -0.6783(25) 0.149(13) Uani 1 d D
H42A H 0.9534(26) 1.1904(23) -0.6661(25) 0.080 Uiso 1 calc R
H42B H 0.8469(26) 1.1315(23) -0.6711(25) 0.080 Uiso 1 calc R
H42C H 0.8786(26) 1.0938(23) -0.7417(25) 0.080 Uiso 1 calc R

loop_
_atom_type_symbol
_atom_type_description
_atom_type_scat_dispersion_real
_atom_type_scat_dispersion_imag
_atom_type_scat_source
C C 0.0033 0.0016 'International Tables Vol C Tables 4.2.6.8 and 6.1.1.4'
H H 0.0000 0.0000 'International Tables Vol C Tables 4.2.6.8 and 6.1.1.4'
O O 0.0106 0.0060 'International Tables Vol C Tables 4.2.6.8 and 6.1.1.4'
Si Si 0.0817 0.0704 'International Tables Vol C Tables 4.2.6.8 and 6.1.1.4'
S S 0.1246 0.1234 'International Tables Vol C Tables 4.2.6.8 and 6.1.1.4'
Mo Mo -1.6832 0.6857 'International Tables Vol C Tables 4.2.6.8 and 6.1.1.4'
Cl Cl 0.1484 0.1585 'International Tables Vol C Tables 4.2.6.8 and 6.1.1.4'

loop_
_geom_angle_atom_site_label_1
_geom_angle_atom_site_label_2
_geom_angle_atom_site_label_3
_geom_angle
_geom_angle_site_symmetry_1
_geom_angle_site_symmetry_3
O18 Mo1 O4 102.3(8) . .
O18 Mo1 O13 98.7(8) . .
O4 Mo1 O13 98.7(6) . .
O18 Mo1 O19 96.5(7) . .
O4 Mo1 O19 87.5(5) . .
O13 Mo1 O19 161.9(7) . .
O18 Mo1 O24 98.9(8) . 2_775
O4 Mo1 O24 156.3(7) . 2_775
O13 Mo1 O24 88.6(5) . 2_775
O19 Mo1 O24 79.5(5) . 2_775
O18 Mo1 O11 157.8(10) . .
O4 Mo1 O11 97.9(9) . .
O13 Mo1 O11 68.9(10) . .
O19 Mo1 O11 93.5(9) . .
O24 Mo1 O11 63.6(9) 2_775 .
O18 Mo1 O22 158.5(8) . 2_775
O4 Mo1 O22 67.7(6) . 2_775
O13 Mo1 O22 101.6(8) . 2_775
O19 Mo1 O22 64.9(7) . 2_775
O24 Mo1 O22 88.8(7) 2_775 2_775
O11 Mo1 O22 41.7(9) . 2_775
O16 Mo2 O8 102.6(8) . .
O16 Mo2 O14 102.6(9) . .
O8 Mo2 O14 98.9(7) . .
O16 Mo2 O7 98.1(9) . .
O8 Mo2 O7 155.4(9) . .
O14 Mo2 O7 89.1(6) . .
O16 Mo2 O13 95.2(7) . .
O8 Mo2 O13 87.7(6) . .
O14 Mo2 O13 159.0(8) . .
O7 Mo2 O13 77.4(6) . .
O16 Mo2 O23 157.7(10) . 2_775
O8 Mo2 O23 97.7(9) . 2_775
O14 Mo2 O23 64.7(10) . 2_775
O7 Mo2 O23 64.8(9) . 2_775
O13 Mo2 O23 94.8(9) . 2_775
O16 Mo2 O11 156.7(9) . .
O8 Mo2 O11 66.3(9) . .
O14 Mo2 O11 99.5(10) . .
O7 Mo2 O11 89.6(10) . .
O13 Mo2 O11 64.9(8) . .
O23 Mo2 O11 43.6(10) 2_775 .
O15 Mo3 O21 103.5(9) . .
O15 Mo3 O19 101.5(7) . .
O21 Mo3 O19 99.4(7) . .
O15 Mo3 O20 97.9(7) . .
O21 Mo3 O20 155.2(7) . .
O19 Mo3 O20 88.5(5) . .
O15 Mo3 O14 97.1(8) . 2_775
O21 Mo3 O14 86.7(6) . 2_775
O19 Mo3 O14 158.5(7) . 2_775
O20 Mo3 O14 78.3(5) . 2_775
O15 Mo3 O23 154.7(9) . .
O21 Mo3 O23 66.0(9) . .
O19 Mo3 O23 102.9(9) . .
O20 Mo3 O23 89.4(8) . .
O14 Mo3 O23 60.6(10) 2_775 .
O15 Mo3 O22 158.7(8) . 2_775
O21 Mo3 O22 96.1(8) . 2_775
O19 Mo3 O22 66.7(7) . 2_775
O20 Mo3 O22 65.3(6) . 2_775
O14 Mo3 O22 92.2(8) 2_775 2_775
O23 Mo3 O22 43.9(8) . 2_775
O10 Mo4 O12 103.6(11) . .
O10 Mo4 O20 102.7(7) . .
O12 Mo4 O20 97.3(7) . .
O10 Mo4 O5 99.7(9) . .
O12 Mo4 O5 88.6(6) . .
O20 Mo4 O5 154.8(9) . .
O10 Mo4 O4 98.0(6) . .
O12 Mo4 O4 155.9(9) . .
O20 Mo4 O4 88.1(6) . .
O5 Mo4 O4 77.3(7) . .
O10 Mo4 O6 156.2(10) . .
O12 Mo4 O6 64.3(13) . .
O20 Mo4 O6 99.4(10) . .
O5 Mo4 O6 61.2(11) . .
O4 Mo4 O6 91.7(11) . .
O10 Mo4 O22 156.3(7) . 2_775
O12 Mo4 O22 98.4(11) . 2_775
O20 Mo4 O22 65.7(7) . 2_775
O5 Mo4 O22 89.3(9) . 2_775
O4 Mo4 O22 62.5(6) . 2_775
O6 Mo4 O22 45.2(10) . 2_775
O9 Mo5 O24 103.4(7) . .
O9 Mo5 O17 101.1(9) . .
O24 Mo5 O17 98.5(9) . .
O9 Mo5 O12 98.3(9) . .
O24 Mo5 O12 155.9(10) . .
O17 Mo5 O12 87.4(6) . .
O9 Mo5 O8 98.9(6) . 2_775
O24 Mo5 O8 87.1(6) . 2_775
O17 Mo5 O8 157.3(8) . 2_775
O12 Mo5 O8 79.2(7) . 2_775
O9 Mo5 O6 154.8(9) . .
O24 Mo5 O6 99.8(10) . .
O17 Mo5 O6 65.6(11) . .
O12 Mo5 O6 61.3(12) . .
O8 Mo5 O6 91.8(10) 2_775 .
O9 Mo5 O11 157.5(8) . 2_775
O24 Mo5 O11 65.0(9) . 2_775
O17 Mo5 O11 99.7(12) . 2_775
O12 Mo5 O11 90.9(11) . 2_775
O8 Mo5 O11 62.6(9) 2_775 2_775
O6 Mo5 O11 45.6(10) . 2_775
O3 Mo6 O5 103.3(8) . .
O3 Mo6 O7 101.7(7) . .
O5 Mo6 O7 96.0(9) . .
O3 Mo6 O21 99.0(6) . 2_775
O5 Mo6 O21 155.7(8) . 2_775
O7 Mo6 O21 88.7(7) . 2_775
O3 Mo6 O17 97.7(8) . .
O5 Mo6 O17 88.3(7) . .
O7 Mo6 O17 158.5(9) . .
O21 Mo6 O17 79.2(8) 2_775 .
O3 Mo6 O6 155.9(10) . .
O5 Mo6 O6 64.0(11) . .
O7 Mo6 O6 100.0(12) . .
O21 Mo6 O6 91.7(11) 2_775 .
O17 Mo6 O6 63.0(12) . .
O3 Mo6 O23 155.4(8) . 2_775
O5 Mo6 O23 98.6(11) . 2_775
O7 Mo6 O23 64.5(9) . 2_775
O21 Mo6 O23 62.0(9) 2_775 2_775
O17 Mo6 O23 94.0(11) . 2_775
O6 Mo6 O23 47.3(12) . 2_775
C10 S1 C4 103.6(8) . .
C9 S2 C5 102.3(8) . .
C11 S3 C10 96.8(8) . .
C9 S4 C11 95.9(8) . .
C12 S5 C13 94.2(8) . .
C12 S6 C18 94.3(7) . .
C31 S7 C15 95.3(7) . .
C31 S8 C16 95.3(7) . .
C32 S9 C33 96.5(7) . .
C32 S10 C34 96.4(7) . .
C33 S11 C35 100.5(12) . .
C34 S12 C39 104.0(7) . .
O22 Si O22 180.000(4) . 2_775
O22 Si O11 66.6(14) . 2_775
O22 Si O11 113.4(14) 2_775 2_775
O22 Si O11 113.4(14) . .
O22 Si O11 66.6(14) 2_775 .
O11 Si O11 180.000(6) 2_775 .
O22 Si O23 69.5(14) . 2_775
O22 Si O23 110.5(14) 2_775 2_775
O11 Si O23 112.2(17) 2_775 2_775
O11 Si O23 67.8(17) . 2_775
O22 Si O23 110.5(14) . .
O22 Si O23 69.5(14) 2_775 .
O11 Si O23 67.8(17) 2_775 .
O11 Si O23 112.2(17) . .
O23 Si O23 180.000(2) 2_775 .
O22 Si O6 106.7(16) . .
O22 Si O6 73.3(16) 2_775 .
O11 Si O6 72.6(18) 2_775 .
O11 Si O6 107.4(18) . .
O23 Si O6 73.7(18) 2_775 .
O23 Si O6 106.3(18) . .
O22 Si O6 73.3(16) . 2_775
O22 Si O6 106.7(16) 2_775 2_775
O11 Si O6 107.4(18) 2_775 2_775
O11 Si O6 72.6(18) . 2_775
O23 Si O6 106.3(18) 2_775 2_775
O23 Si O6 73.7(18) . 2_775
O6 Si O6 180.000(10) . 2_775
C17 O1 C25 115.6(11) . .
C14 O2 C19 119.2(13) . .
Mo1 O4 Mo4 137.1(8) . .
Mo6 O5 Mo4 138.8(11) . .
Si O6 Mo5 121.1(19) . .
Si O6 Mo4 121.5(21) . .
Mo5 O6 Mo4 94.9(14) . .
Si O6 Mo6 121.7(21) . .
Mo5 O6 Mo6 95.6(13) . .
Mo4 O6 Mo6 95.4(12) . .
Mo6 O7 Mo2 135.5(9) . .
Mo2 O8 Mo5 138.5(8) . 2_775
Si O11 O22 55.8(12) . 2_775
Si O11 O23 57.5(14) . 2_775
O22 O11 O23 96.2(19) 2_775 2_775
Si O11 Mo1 125.0(17) . .
O22 O11 Mo1 69.6(12) 2_775 .
O23 O11 Mo1 129.5(19) 2_775 .
Si O11 Mo2 122.6(18) . .
O22 O11 Mo2 140.3(19) 2_775 .
O23 O11 Mo2 65.4(15) 2_775 .
Mo1 O11 Mo2 94.6(10) . .
Si O11 Mo5 120.3(16) . 2_775
O22 O11 Mo5 123.6(19) 2_775 2_775
O23 O11 Mo5 130.8(19) 2_775 2_775
Mo1 O11 Mo5 93.7(11) . 2_775
Mo2 O11 Mo5 92.5(10) . 2_775
Mo4 O12 Mo5 139.2(15) . .
Mo1 O13 Mo2 131.3(10) . .
Mo2 O14 Mo3 137.3(13) . 2_775
Mo5 O17 Mo6 135.7(12) . .
Mo3 O19 Mo1 133.6(8) . .
Mo4 O20 Mo3 137.1(8) . .
Mo3 O21 Mo6 138.1(9) . 2_775
Si O22 O11 57.5(12) . 2_775
Si O22 O23 57.4(12) . 2_775
O11 O22 O23 97.9(17) 2_775 2_775
Si O22 Mo3 124.3(12) . 2_775
O11 O22 Mo3 130.6(16) 2_775 2_775
O23 O22 Mo3 67.2(12) 2_775 2_775
Si O22 Mo1 125.9(11) . 2_775
O11 O22 Mo1 68.8(12) 2_775 2_775
O23 O22 Mo1 142.8(14) 2_775 2_775
Mo3 O22 Mo1 94.5(7) 2_775 2_775
Si O22 Mo4 119.1(10) . 2_775
O11 O22 Mo4 133.6(16) 2_775 2_775
O23 O22 Mo4 118.9(14) 2_775 2_775
Mo3 O22 Mo4 91.5(7) 2_775 2_775
Mo1 O22 Mo4 92.5(7) 2_775 2_775
Si O23 O11 54.7(14) . 2_775
Si O23 O22 53.1(11) . 2_775
O11 O23 O22 92.9(17) 2_775 2_775
Si O23 Mo2 125.5(17) . 2_775
O11 O23 Mo2 71.0(15) 2_775 2_775
O22 O23 Mo2 133.3(17) 2_775 2_775
Si O23 Mo3 121.7(16) . .
O11 O23 Mo3 142.2(19) 2_775 .
O22 O23 Mo3 68.9(12) 2_775 .
Mo2 O23 Mo3 97.0(11) 2_775 .
Si O23 Mo6 116.9(16) . 2_775
O11 O23 Mo6 122.2(18) 2_775 2_775
O22 O23 Mo6 129.3(17) 2_775 2_775
Mo2 O23 Mo6 94.7(10) 2_775 2_775
Mo3 O23 Mo6 93.8(10) . 2_775
Mo5 O24 Mo1 137.4(9) . 2_775
C3 C2 C1 166.5(27) . .
C2 C3 C4 134.3(21) . .
C3 C4 S1 121.1(15) . .
C6 C5 S2 115.6(14) . .
C5 C6 C7 112.9(16) . .
C8 C7 C6 112.3(21) . .
C10 C9 S2 121.2(12) . .
C10 C9 S4 115.5(11) . .
S2 C9 S4 123.0(9) . .
C9 C10 S1 122.4(12) . .
C9 C10 S3 116.1(12) . .
S1 C10 S3 121.5(11) . .
C12 C11 S3 123.6(13) . .
C12 C11 S4 120.6(13) . .
S3 C11 S4 115.8(8) . .
C11 C12 S6 122.9(13) . .
C11 C12 S5 119.4(13) . .
S6 C12 S5 117.7(9) . .
C18 C13 C14 122.0(13) . .
C18 C13 S5 116.3(11) . .
C14 C13 S5 121.7(11) . .
O2 C14 C15 118.4(12) . .
O2 C14 C13 125.9(13) . .
C15 C14 C13 115.6(13) . .
C16 C15 C14 120.1(12) . .
C16 C15 S7 117.8(10) . .
C14 C15 S7 122.1(11) . .
C17 C16 C15 123.8(13) . .
C17 C16 S8 122.0(12) . .
C15 C16 S8 114.1(10) . .
C16 C17 O1 122.4(14) . .
C16 C17 C18 116.2(14) . .
O1 C17 C18 121.3(12) . .
C13 C18 C17 122.0(13) . .
C13 C18 S6 117.3(11) . .
C17 C18 S6 120.4(11) . .
O2 C19 C20 110.3(17) . .
C21 C20 C19 100.3(25) . .
C20 C21 C22 106.5(26) . .
C23 C22 C21 131.3(29) . .
C24 C23 C22 135.0(29) . .
C23 C24 Cl2 118.1(22) . .
O1 C25 C26 113.2(15) . .
C25 C26 C27 115.6(21) . .
C26 C27 C28 112.1(30) . .
C29 C28 C27 123.1(37) . .
C28 C29 C30 95.3(28) . .
C29 C30 Cl1 98.6(21) . .
C32 C31 S7 124.7(11) . .
C32 C31 S8 117.8(11) . .
S7 C31 S8 117.4(8) . .
C31 C32 S9 124.0(12) . .
C31 C32 S10 121.8(11) . .
S9 C32 S10 114.1(7) . .
C34 C33 S9 116.6(11) . .
C34 C33 S11 124.1(12) . .
S9 C33 S11 119.2(10) . .
C33 C34 S10 116.3(11) . .
C33 C34 S12 124.2(11) . .
S10 C34 S12 119.6(9) . .
C36 C35 S11 94.5(28) . .
C35 C36 C37 100.8(28) . .
C36 C37 C38 137.7(20) . .
C40 C39 S12 113.2(15) . .
C41 C40 C39 117.4(20) . .
C40 C41 C42 107.6(25) . .

loop_
_geom_bond_atom_site_label_1
_geom_bond_atom_site_label_2
_geom_bond_distance
_geom_bond_site_symmetry_2
Mo1 O18 1.607(11) .
Mo1 O4 1.771(12) .
Mo1 O13 1.835(13) .
Mo1 O19 2.014(12) .
Mo1 O24 2.023(11) 2_775
Mo1 O11 2.39(3) .
Mo1 O22 2.40(2) 2_775
Mo2 O16 1.632(14) .
Mo2 O8 1.750(12) .
Mo2 O14 1.774(14) .
Mo2 O7 2.000(12) .
Mo2 O13 2.060(15) .
Mo2 O23 2.34(3) 2_775
Mo2 O11 2.44(3) .
Mo3 O15 1.676(12) .
Mo3 O21 1.786(11) .
Mo3 O19 1.841(12) .
Mo3 O20 1.982(12) .
Mo3 O14 2.034(14) 2_775
Mo3 O23 2.39(3) .
Mo3 O22 2.42(2) 2_775
Mo4 O10 1.642(11) .
Mo4 O12 1.767(14) .
Mo4 O20 1.802(12) .
Mo4 O5 1.989(14) .
Mo4 O4 2.033(13) .
Mo4 O6 2.39(4) .
Mo4 O22 2.50(2) 2_775
Mo5 O9 1.660(11) .
Mo5 O24 1.774(14) .
Mo5 O17 1.78(2) .
Mo5 O12 2.00(2) .
Mo5 O8 2.032(13) 2_775
Mo5 O6 2.40(4) .
Mo5 O11 2.46(3) 2_775
Mo6 O3 1.657(10) .
Mo6 O5 1.77(2) .
Mo6 O7 1.82(2) .
Mo6 O21 2.007(13) 2_775
Mo6 O17 2.040(14) .
Mo6 O6 2.37(4) .
Mo6 O23 2.46(3) 2_775
S1 C10 1.70(2) .
S1 C4 1.84(2) .
S2 C9 1.71(2) .
S2 C5 1.86(2) .
S3 C11 1.71(2) .
S3 C10 1.73(2) .
S4 C9 1.73(2) .
S4 C11 1.75(2) .
S5 C12 1.73(2) .
S5 C13 1.745(14) .
S6 C12 1.72(2) .
S6 C18 1.734(14) .
S7 C31 1.70(2) .
S7 C15 1.727(14) .
S8 C31 1.737(13) .
S8 C16 1.758(14) .
S9 C32 1.723(14) .
S9 C33 1.73(2) .
S10 C32 1.72(2) .
S10 C34 1.736(13) .
S11 C33 1.736(14) .
S11 C35 1.88(4) .
S12 C34 1.75(2) .
S12 C39 1.80(2) .
Si O22 1.54(2) .
Si O22 1.54(2) 2_775
Si O11 1.57(3) 2_775
Si O11 1.57(3) .
Si O23 1.62(3) 2_775
Si O23 1.62(3) .
Si O6 1.61(3) .
Si O6 1.61(3) 2_775
Cl1 C30 2.13(2) .
Cl2 C24 2.17(3) .
O1 C17 1.35(2) .
O1 C25 1.43(2) .
O2 C14 1.33(2) .
O2 C19 1.41(2) .
O8 Mo5 2.032(13) 2_775
O11 O22 1.71(4) 2_775
O11 O23 1.78(5) 2_775
O11 Mo5 2.46(3) 2_775
O14 Mo3 2.034(14) 2_775
O21 Mo6 2.007(13) 2_775
O22 O11 1.71(4) 2_775
O22 O23 1.80(4) 2_775
O22 Mo3 2.42(2) 2_775
O22 Mo1 2.40(2) 2_775
O22 Mo4 2.50(2) 2_775
O23 O11 1.78(5) 2_775
O23 O22 1.80(4) 2_775
O23 Mo2 2.34(3) 2_775
O23 Mo6 2.46(3) 2_775
O24 Mo1 2.023(11) 2_775
C1 C2 1.39(3) .
C2 C3 1.40(3) .
C3 C4 1.50(3) .
C5 C6 1.46(3) .
C6 C7 1.54(2) .
C7 C8 1.46(3) .
C9 C10 1.42(2) .
C11 C12 1.39(2) .
C13 C18 1.38(2) .
C13 C14 1.42(2) .
C14 C15 1.41(2) .
C15 C16 1.41(2) .
C16 C17 1.36(2) .
C17 C18 1.40(2) .
C19 C20 1.47(3) .
C20 C21 1.39(3) .
C21 C22 1.61(3) .
C22 C23 1.37(3) .
C23 C24 1.37(3) .
C25 C26 1.45(2) .
C26 C27 1.44(3) .
C27 C28 1.60(4) .
C28 C29 1.45(4) .
C29 C30 1.47(3) .
C31 C32 1.38(2) .
C33 C34 1.35(2) .
C35 C36 1.40(4) .
C36 C37 1.45(3) .
C37 C38 1.60(2) .
C39 C40 1.44(2) .
C40 C41 1.43(3) .
C41 C42 1.50(3) .
